data_1520136
loop_
_publ_author_name
'Wu, Jianfeng'
'Zhao, Lang'
'Zhang, Peng'
'Zhang, Li'
'Guo, Mei'
'Tang, Jinkui'

_publ_section_title
;
 Linear 3d-4f compounds: synthesis, structure, and determination of the
 d-f magnetic interaction.
;
_journal_issue 26
_journal_name_full 'Dalton transactions (Cambridge, England : 2003)'
_journal_page_first 11935
_journal_page_last 11942
_journal_paper_doi 10.1039/c5dt01382h
_journal_volume 44
_journal_year 2015
_chemical_formula_moiety 'C78 H74 N4 Ni2 O24 Y2'
_chemical_formula_sum 'C78 H74 N4 Ni2 O24 Y2'
_chemical_formula_weight 1746.65
_space_group_crystal_system monoclinic
_space_group_IT_number 15
_space_group_name_Hall '-C 2yc'
_space_group_name_H-M_alt 'C 1 2/c 1'
_symmetry_space_group_name_Hall '-C 2yc'
_symmetry_space_group_name_H-M 'C 1 2/c 1'
_atom_sites_solution_hydrogens geom
_audit_creation_method SHELXL-2014/7
_audit_update_record
;
2015-05-06 deposited with the CCDC.
2015-05-29 downloaded from the CCDC.
;
_cell_angle_alpha 90
_cell_angle_beta 121.363(2)
_cell_angle_gamma 90
_cell_formula_units_Z 4
_cell_length_a 24.185(3)
_cell_length_b 17.062(2)
_cell_length_c 22.656(4)
_cell_measurement_reflns_used 4541
_cell_measurement_temperature 293(2)
_cell_measurement_theta_max 23.36
_cell_measurement_theta_min 2.16
_cell_volume 7983(2)
_computing_cell_refinement 'Bruker SMART'
_computing_data_collection 'Bruker SMART'
_computing_data_reduction 'Bruker SAINT'
_computing_molecular_graphics 'SHELXL-2014/7 (Sheldrick, 2014)'
_computing_structure_refinement 'SHELXL-2014/7 (Sheldrick, 2014)'
_computing_structure_solution 'SHELXL-2014/7 (Sheldrick, 2014)'
_diffrn_ambient_temperature 293(2)
_diffrn_measured_fraction_theta_full 0.999
_diffrn_measured_fraction_theta_max 0.997
_diffrn_measurement_device_type 'CCD area detector'
_diffrn_measurement_method 'phi and omega scans'
_diffrn_radiation_type MoK\a
_diffrn_radiation_wavelength 0.71073
_diffrn_reflns_av_R_equivalents 0.0947
_diffrn_reflns_av_unetI/netI 0.1151
_diffrn_reflns_laue_measured_fraction_full 0.999
_diffrn_reflns_laue_measured_fraction_max 0.997
_diffrn_reflns_limit_h_max 29
_diffrn_reflns_limit_h_min -29
_diffrn_reflns_limit_k_max 21
_diffrn_reflns_limit_k_min -19
_diffrn_reflns_limit_l_max 28
_diffrn_reflns_limit_l_min -20
_diffrn_reflns_number 24613
_diffrn_reflns_point_group_measured_fraction_full 0.999
_diffrn_reflns_point_group_measured_fraction_max 0.997
_diffrn_reflns_theta_full 25.242
_diffrn_reflns_theta_max 26.141
_diffrn_reflns_theta_min 1.548
_exptl_absorpt_coefficient_mu 1.981
_exptl_absorpt_correction_T_max 0.660
_exptl_absorpt_correction_T_min 0.640
_exptl_absorpt_correction_type multi-scan
_exptl_absorpt_process_details (sadabs;bruker,2000)
_exptl_crystal_colour green
_exptl_crystal_density_diffrn 1.453
_exptl_crystal_description block
_exptl_crystal_F_000 3584
_exptl_crystal_size_max 0.23
_exptl_crystal_size_mid 0.22
_exptl_crystal_size_min 0.21
_refine_diff_density_max 1.074
_refine_diff_density_min -0.392
_refine_diff_density_rms 0.104
_refine_ls_extinction_method none
_refine_ls_goodness_of_fit_ref 0.979
_refine_ls_hydrogen_treatment constr
_refine_ls_matrix_type full
_refine_ls_number_parameters 442
_refine_ls_number_reflns 7945
_refine_ls_number_restraints 159
_refine_ls_restrained_S_all 0.994
_refine_ls_R_factor_all 0.1408
_refine_ls_R_factor_gt 0.0625
_refine_ls_shift/su_max 0.000
_refine_ls_shift/su_mean 0.000
_refine_ls_structure_factor_coef Fsqd
_refine_ls_weighting_details 'w=1/[\s^2^(Fo^2^)+(0.1068P)^2^] where P=(Fo^2^+2Fc^2^)/3'
_refine_ls_weighting_scheme calc
_refine_ls_wR_factor_gt 0.1647
_refine_ls_wR_factor_ref 0.2025
_reflns_Friedel_coverage 0.000
_reflns_number_gt 4193
_reflns_number_total 7945
_reflns_threshold_expression 'I > 2\s(I)'
_cod_data_source_file c5dt01382h2.cif
_cod_data_source_block Y2Ni2
_cod_depositor_comments 'Adding full bibliography for 1520123--1520137.cif.'
_cod_database_code 1520136
_audit_block_doi 10.5517/cc14htm2
_shelx_shelxl_version_number 2014/7
_shelx_space_group_comment
;
The symmetry employed for this shelxl refinement is uniquely defined
by the following loop, which should always be used as a source of
symmetry information in preference to the above space-group names.
They are only intended as comments.
;

loop_
_space_group_symop_operation_xyz
'x, y, z'
'-x, y, -z+1/2'
'x+1/2, y+1/2, z'
'-x+1/2, y+1/2, -z+1/2'
'-x, -y, -z'
'x, -y, z-1/2'
'-x+1/2, -y+1/2, -z'
'x+1/2, -y+1/2, z-1/2'

loop_
_atom_site_label
_atom_site_type_symbol
_atom_site_fract_x
_atom_site_fract_y
_atom_site_fract_z
_atom_site_U_iso_or_equiv
_atom_site_adp_type
_atom_site_occupancy
_atom_site_site_symmetry_order
_atom_site_calc_flag
_atom_site_refinement_flags_posn
_atom_site_refinement_flags_adp
C1 C 0.3507(4) 0.2738(5) 0.4470(5) 0.093(3) Uani 1 1 d . U
H1A H 0.3609 0.2692 0.4939 0.140 Uiso 1 1 calc DR U
H1B H 0.3782 0.3125 0.4445 0.140 Uiso 1 1 calc R U
H1C H 0.3574 0.2241 0.4318 0.140 Uiso 1 1 calc R U
C2 C 0.24006(17) 0.2487(3) 0.4029(2) 0.0512(18) Uani 1 1 d G U
C3 C 0.25376(18) 0.1836(3) 0.4452(2) 0.069(2) Uani 1 1 d G U
H3 H 0.2965 0.1688 0.4755 0.083 Uiso 1 1 calc DR U
C4 C 0.2036(2) 0.1405(2) 0.4422(2) 0.082(3) Uani 1 1 d G U
H4 H 0.2127 0.0969 0.4705 0.099 Uiso 1 1 calc R U
C5 C 0.1397(2) 0.1625(3) 0.3968(3) 0.073(2) Uani 1 1 d G U
H5 H 0.1061 0.1337 0.3948 0.088 Uiso 1 1 calc R U
C6 C 0.12597(16) 0.2277(2) 0.3546(2) 0.0489(17) Uani 1 1 d G U
C7 C 0.1762(2) 0.2708(2) 0.3576(2) 0.0432(16) Uani 1 1 d G U
C8 C 0.0578(3) 0.2454(4) 0.3094(3) 0.0474(16) Uani 1 1 d . .
H8 H 0.0285 0.2082 0.3067 0.057 Uiso 1 1 calc R U
C9 C 0.2749(4) 0.5202(6) 0.2068(5) 0.093(3) Uani 1 1 d . U
H9A H 0.2582 0.5112 0.1586 0.139 Uiso 1 1 calc DR U
H9B H 0.3129 0.4887 0.2339 0.139 Uiso 1 1 calc R U
H9C H 0.2859 0.5746 0.2173 0.139 Uiso 1 1 calc R U
C10 C 0.16709(18) 0.5337(3) 0.1860(2) 0.0546(18) Uani 1 1 d G .
C11 C 0.1464(2) 0.5806(3) 0.1281(3) 0.087(3) Uani 1 1 d G U
H11 H 0.1736 0.5894 0.1111 0.104 Uiso 1 1 calc DR U
C12 C 0.0852(3) 0.6144(3) 0.0955(2) 0.101(3) Uani 1 1 d G U
H12 H 0.0714 0.6459 0.0568 0.121 Uiso 1 1 calc R U
C13 C 0.0447(2) 0.6013(3) 0.1209(3) 0.085(3) Uani 1 1 d G U
H13 H 0.0037 0.6239 0.0992 0.102 Uiso 1 1 calc R U
C14 C 0.06530(19) 0.5543(3) 0.1789(2) 0.0498(17) Uani 1 1 d G .
C15 C 0.1265(2) 0.5205(2) 0.21140(19) 0.0447(16) Uani 1 1 d G .
C16 C 0.0207(3) 0.5437(3) 0.2019(4) 0.0490(17) Uani 1 1 d . .
H16 H -0.0123 0.5803 0.1881 0.059 Uiso 1 1 calc R U
C17 C 0.1698(3) 0.4709(4) 0.4123(3) 0.0396(15) Uani 1 1 d . .
C18 C 0.1754(2) 0.5261(2) 0.4663(2) 0.0424(15) Uani 1 1 d G .
C19 C 0.12527(19) 0.5323(3) 0.4791(2) 0.061(2) Uani 1 1 d G .
H19 H 0.0888 0.5008 0.4552 0.074 Uiso 1 1 calc R U
C20 C 0.1297(2) 0.5857(3) 0.5277(3) 0.084(3) Uani 1 1 d G .
H20 H 0.0962 0.5899 0.5363 0.101 Uiso 1 1 calc R U
C21 C 0.1843(3) 0.6329(3) 0.5635(2) 0.083(3) Uani 1 1 d G .
H21 H 0.1872 0.6686 0.5960 0.099 Uiso 1 1 calc R U
C22 C 0.2344(2) 0.6266(3) 0.5507(2) 0.080(3) Uani 1 1 d G .
H22 H 0.2709 0.6581 0.5747 0.096 Uiso 1 1 calc R U
C23 C 0.22997(19) 0.5732(3) 0.5021(2) 0.060(2) Uani 1 1 d G .
H23 H 0.2635 0.5690 0.4935 0.073 Uiso 1 1 calc R U
C24 C 0.3453(3) 0.5175(5) 0.4254(4) 0.0523(18) Uani 1 1 d . U
C25 C 0.3955(2) 0.5702(3) 0.4783(2) 0.063(2) Uani 1 1 d G U
C26 C 0.3834(2) 0.6502(3) 0.4758(3) 0.089(3) Uani 1 1 d G U
H26 H 0.3438 0.6703 0.4415 0.107 Uiso 1 1 calc R U
C27 C 0.4304(3) 0.7000(3) 0.5247(3) 0.110(3) Uani 1 1 d G U
H27 H 0.4223 0.7535 0.5231 0.132 Uiso 1 1 calc R U
C28 C 0.4896(3) 0.6698(4) 0.5761(3) 0.110(3) Uani 1 1 d G U
H28 H 0.5211 0.7032 0.6088 0.132 Uiso 1 1 calc R U
C29 C 0.5017(2) 0.5899(4) 0.5786(3) 0.104(3) Uani 1 1 d G U
H29 H 0.5413 0.5698 0.6130 0.125 Uiso 1 1 calc R U
C30 C 0.4546(3) 0.5401(3) 0.5297(3) 0.097(3) Uani 1 1 d G U
H30 H 0.4627 0.4866 0.5314 0.116 Uiso 1 1 calc R U
C31 C 0.2999(4) 0.3300(5) 0.2679(4) 0.0573(19) Uani 1 1 d . .
C32 C 0.3254(2) 0.2818(3) 0.2326(2) 0.060(2) Uani 1 1 d G .
C33 C 0.2946(2) 0.2137(3) 0.1971(3) 0.063(2) Uani 1 1 d G .
H33 H 0.2585 0.1954 0.1974 0.076 Uiso 1 1 calc R U
C34 C 0.3177(3) 0.1728(3) 0.1611(3) 0.079(2) Uani 1 1 d G U
H34 H 0.2970 0.1272 0.1374 0.095 Uiso 1 1 calc R U
C35 C 0.3716(3) 0.2002(3) 0.1607(3) 0.095(3) Uani 1 1 d G U
H35 H 0.3870 0.1729 0.1366 0.114 Uiso 1 1 calc R U
C36 C 0.4024(2) 0.2684(4) 0.1962(3) 0.095(3) Uani 1 1 d G U
H36 H 0.4385 0.2867 0.1959 0.114 Uiso 1 1 calc R U
C37 C 0.3794(2) 0.3092(3) 0.2321(3) 0.081(3) Uani 1 1 d G U
H37 H 0.4000 0.3548 0.2559 0.097 Uiso 1 1 calc R U
C38 C 0.0062(4) 0.3675(5) 0.1060(3) 0.071(2) Uani 1 1 d . U
H38A H -0.0021 0.3184 0.0821 0.107 Uiso 1 1 calc R U
H38B H 0.0137 0.4073 0.0810 0.107 Uiso 1 1 calc R U
H38C H -0.0306 0.3817 0.1091 0.107 Uiso 1 1 calc R U
C39 C 0.1154(6) 0.1785(6) 0.1784(6) 0.120(4) Uani 1 1 d . .
H39A H 0.1484 0.1414 0.1862 0.179 Uiso 1 1 calc R U
H39B H 0.0743 0.1605 0.1410 0.179 Uiso 1 1 calc R U
H39C H 0.1135 0.1834 0.2195 0.179 Uiso 1 1 calc R U
N1 N 0.0342(2) 0.3073(3) 0.2729(2) 0.0377(12) Uani 1 1 d . .
N2 N 0.0234(2) 0.4871(3) 0.2402(3) 0.0376(12) Uani 1 1 d . .
Ni1 Ni 0.08867(3) 0.39910(4) 0.27484(4) 0.0355(2) Uani 1 1 d . .
O1 O 0.2853(2) 0.2964(3) 0.4042(2) 0.0583(13) Uani 1 1 d . .
O2 O 0.16682(19) 0.3301(2) 0.3160(2) 0.0432(11) Uani 1 1 d . .
O3 O 0.2266(2) 0.4992(3) 0.2230(2) 0.0595(13) Uani 1 1 d . .
O4 O 0.14940(19) 0.4730(2) 0.2658(2) 0.0434(10) Uani 1 1 d . .
O5 O 0.2200(2) 0.4598(3) 0.4106(2) 0.0469(11) Uani 1 1 d . .
O6 O 0.1155(2) 0.4402(2) 0.3724(2) 0.0438(10) Uani 1 1 d . .
O7 O 0.3483(2) 0.4446(3) 0.4391(2) 0.0617(14) Uani 1 1 d . .
O8 O 0.3010(2) 0.5441(3) 0.3686(2) 0.0609(13) Uani 1 1 d . .
O9 O 0.2427(2) 0.3176(3) 0.2536(2) 0.0642(14) Uani 1 1 d . U
O10 O 0.3337(2) 0.3820(3) 0.3114(3) 0.0718(15) Uani 1 1 d . U
O11 O 0.0615(2) 0.3603(3) 0.1733(2) 0.0562(12) Uani 1 1 d . .
H11A H 0.0820 0.3211 0.1752 0.084 Uiso 1 1 calc DR U
O12 O 0.1299(3) 0.2515(4) 0.1614(3) 0.0888(18) Uani 1 1 d . U
H12A H 0.1682 0.2618 0.1883 0.133 Uiso 1 1 calc DR U
Y1 Y 0.24973(3) 0.41803(4) 0.33396(3) 0.0459(2) Uani 1 1 d . .

loop_
_atom_site_aniso_label
_atom_site_aniso_U_11
_atom_site_aniso_U_22
_atom_site_aniso_U_33
_atom_site_aniso_U_23
_atom_site_aniso_U_13
_atom_site_aniso_U_12
C1 0.046(5) 0.073(5) 0.116(7) -0.003(5) 0.011(5) 0.029(4)
C2 0.050(4) 0.043(4) 0.044(4) -0.001(3) 0.012(3) 0.017(3)
C3 0.056(5) 0.067(5) 0.061(5) 0.003(4) 0.014(4) 0.022(4)
C4 0.085(6) 0.062(5) 0.068(5) 0.027(4) 0.017(4) 0.021(4)
C5 0.066(5) 0.064(5) 0.072(5) 0.026(4) 0.024(4) 0.004(4)
C6 0.049(4) 0.044(4) 0.042(4) 0.011(3) 0.016(3) 0.012(3)
C7 0.050(4) 0.038(3) 0.032(3) -0.004(3) 0.014(3) 0.012(3)
C8 0.052(4) 0.039(4) 0.047(4) 0.003(3) 0.023(4) 0.005(3)
C9 0.073(6) 0.123(7) 0.104(7) -0.006(6) 0.062(6) -0.026(5)
C10 0.043(4) 0.072(5) 0.046(4) 0.004(4) 0.021(4) -0.006(4)
C11 0.070(5) 0.118(6) 0.074(5) 0.030(5) 0.039(4) -0.014(4)
C12 0.079(6) 0.124(6) 0.093(6) 0.052(5) 0.039(5) -0.005(5)
C13 0.060(5) 0.089(5) 0.091(6) 0.046(5) 0.030(4) 0.004(4)
C14 0.036(4) 0.057(4) 0.049(4) 0.019(3) 0.018(3) 0.002(3)
C15 0.045(4) 0.054(4) 0.034(4) 0.006(3) 0.020(3) -0.006(3)
C16 0.040(4) 0.032(3) 0.063(5) 0.013(3) 0.018(4) 0.003(3)
C17 0.036(4) 0.046(4) 0.028(3) 0.009(3) 0.011(3) 0.003(3)
C18 0.044(4) 0.046(4) 0.033(3) 0.002(3) 0.017(3) 0.005(3)
C19 0.051(5) 0.083(5) 0.049(4) -0.023(4) 0.025(4) -0.010(4)
C20 0.071(6) 0.115(7) 0.075(6) -0.036(5) 0.044(5) 0.001(5)
C21 0.073(6) 0.097(7) 0.064(5) -0.032(5) 0.025(5) 0.003(5)
C22 0.076(6) 0.073(6) 0.065(5) -0.034(5) 0.018(5) -0.017(5)
C23 0.054(5) 0.064(5) 0.053(4) -0.017(4) 0.021(4) -0.005(4)
C24 0.035(4) 0.080(5) 0.041(4) -0.008(4) 0.019(3) -0.001(3)
C25 0.051(4) 0.084(5) 0.045(4) -0.006(4) 0.019(3) -0.010(4)
C26 0.084(6) 0.075(5) 0.073(5) 0.009(4) 0.017(4) -0.018(4)
C27 0.109(7) 0.086(6) 0.094(6) -0.006(5) 0.024(5) -0.024(5)
C28 0.102(7) 0.110(7) 0.093(6) -0.014(5) 0.034(5) -0.039(5)
C29 0.065(5) 0.109(6) 0.093(6) -0.017(5) 0.010(5) -0.007(5)
C30 0.079(6) 0.095(6) 0.085(6) -0.016(5) 0.021(5) -0.004(5)
C31 0.046(5) 0.082(5) 0.045(4) -0.001(4) 0.024(4) 0.014(4)
C32 0.045(4) 0.096(6) 0.039(4) 0.015(4) 0.022(4) 0.022(4)
C33 0.070(6) 0.062(5) 0.058(5) 0.001(4) 0.035(5) 0.011(4)
C34 0.081(6) 0.080(5) 0.079(5) 0.005(4) 0.044(5) 0.025(4)
C35 0.089(6) 0.103(6) 0.091(6) -0.017(5) 0.046(5) 0.031(5)
C36 0.071(5) 0.127(7) 0.105(6) -0.017(5) 0.059(5) 0.016(5)
C37 0.063(5) 0.102(6) 0.076(5) -0.023(5) 0.035(4) 0.002(4)
C38 0.062(5) 0.097(6) 0.037(4) -0.004(4) 0.013(4) 0.011(4)
C39 0.141(11) 0.101(8) 0.132(10) 0.007(7) 0.081(9) 0.021(7)
N1 0.037(3) 0.035(3) 0.036(3) 0.000(2) 0.016(2) 0.005(2)
N2 0.030(3) 0.035(3) 0.041(3) -0.002(2) 0.014(2) -0.001(2)
Ni1 0.0314(4) 0.0401(5) 0.0292(4) 0.0026(3) 0.0118(3) 0.0034(3)
O1 0.034(3) 0.068(3) 0.055(3) -0.002(3) 0.011(2) 0.017(2)
O2 0.039(3) 0.048(3) 0.038(2) 0.002(2) 0.016(2) 0.0098(19)
O3 0.044(3) 0.091(4) 0.051(3) 0.001(3) 0.030(3) -0.006(3)
O4 0.032(2) 0.056(3) 0.037(2) 0.007(2) 0.014(2) 0.001(2)
O5 0.035(3) 0.066(3) 0.034(2) -0.009(2) 0.014(2) 0.001(2)
O6 0.040(3) 0.057(3) 0.036(2) -0.006(2) 0.021(2) 0.001(2)
O7 0.039(3) 0.075(4) 0.052(3) -0.014(3) 0.010(2) 0.010(2)
O8 0.045(3) 0.081(3) 0.043(3) -0.002(3) 0.013(3) -0.009(3)
O9 0.050(3) 0.089(3) 0.059(3) -0.018(3) 0.031(3) -0.001(3)
O10 0.050(3) 0.100(4) 0.059(3) -0.023(3) 0.024(3) 0.002(3)
O11 0.051(3) 0.068(3) 0.038(3) -0.005(2) 0.015(2) 0.009(2)
O12 0.070(4) 0.093(4) 0.083(4) -0.029(4) 0.026(3) 0.010(3)
Y1 0.0306(4) 0.0647(5) 0.0363(4) -0.0077(3) 0.0132(3) 0.0027(3)

loop_
_atom_type_symbol
_atom_type_description
_atom_type_scat_dispersion_real
_atom_type_scat_dispersion_imag
_atom_type_scat_source
C C 0.0033 0.0016 'International Tables Vol C Tables 4.2.6.8 and 6.1.1.4'
H H 0.0000 0.0000 'International Tables Vol C Tables 4.2.6.8 and 6.1.1.4'
N N 0.0061 0.0033 'International Tables Vol C Tables 4.2.6.8 and 6.1.1.4'
Ni Ni 0.3393 1.1124 'International Tables Vol C Tables 4.2.6.8 and 6.1.1.4'
O O 0.0106 0.0060 'International Tables Vol C Tables 4.2.6.8 and 6.1.1.4'
Y Y -2.7962 3.5667 'International Tables Vol C Tables 4.2.6.8 and 6.1.1.4'

loop_
_geom_angle_atom_site_label_1
_geom_angle_atom_site_label_2
_geom_angle_atom_site_label_3
_geom_angle
_geom_angle_site_symmetry_1
_geom_angle_site_symmetry_3
O1 C1 H1A 109.5 . .
O1 C1 H1B 109.5 . .
H1A C1 H1B 109.5 . .
O1 C1 H1C 109.5 . .
H1A C1 H1C 109.5 . .
H1B C1 H1C 109.5 . .
O1 C2 C3 124.5(4) . .
O1 C2 C7 115.4(4) . .
C3 C2 C7 120.0 . .
C4 C3 C2 120.0 . .
C4 C3 H3 120.0 . .
C2 C3 H3 120.0 . .
C5 C4 C3 120.0 . .
C5 C4 H4 120.0 . .
C3 C4 H4 120.0 . .
C6 C5 C4 120.0 . .
C6 C5 H5 120.0 . .
C4 C5 H5 120.0 . .
C5 C6 C7 120.0 . .
C5 C6 C8 115.4(4) . .
C7 C6 C8 124.6(4) . .
O2 C7 C6 123.3(3) . .
O2 C7 C2 116.5(3) . .
C6 C7 C2 120.0 . .
N1 C8 C6 126.2(6) . .
N1 C8 H8 116.9 . .
C6 C8 H8 116.9 . .
O3 C9 H9A 109.5 . .
O3 C9 H9B 109.5 . .
H9A C9 H9B 109.5 . .
O3 C9 H9C 109.5 . .
H9A C9 H9C 109.5 . .
H9B C9 H9C 109.5 . .
O3 C10 C11 124.9(4) . .
O3 C10 C15 115.0(4) . .
C11 C10 C15 120.0 . .
C12 C11 C10 120.0 . .
C12 C11 H11 120.0 . .
C10 C11 H11 120.0 . .
C11 C12 C13 120.0 . .
C11 C12 H12 120.0 . .
C13 C12 H12 120.0 . .
C12 C13 C14 120.0 . .
C12 C13 H13 120.0 . .
C14 C13 H13 120.0 . .
C13 C14 C15 120.0 . .
C13 C14 C16 116.6(4) . .
C15 C14 C16 123.4(4) . .
O4 C15 C14 124.0(3) . .
O4 C15 C10 116.0(3) . .
C14 C15 C10 120.0 . .
N2 C16 C14 124.1(5) . .
N2 C16 H16 118.0 . .
C14 C16 H16 118.0 . .
O5 C17 O6 125.7(6) . .
O5 C17 C18 116.5(5) . .
O6 C17 C18 117.8(5) . .
C19 C18 C23 120.0 . .
C19 C18 C17 120.2(4) . .
C23 C18 C17 119.7(4) . .
C20 C19 C18 120.0 . .
C20 C19 H19 120.0 . .
C18 C19 H19 120.0 . .
C21 C20 C19 120.0 . .
C21 C20 H20 120.0 . .
C19 C20 H20 120.0 . .
C20 C21 C22 120.0 . .
C20 C21 H21 120.0 . .
C22 C21 H21 120.0 . .
C21 C22 C23 120.0 . .
C21 C22 H22 120.0 . .
C23 C22 H22 120.0 . .
C22 C23 C18 120.0 . .
C22 C23 H23 120.0 . .
C18 C23 H23 120.0 . .
O8 C24 O7 120.7(7) . .
O8 C24 C25 120.9(7) . .
O7 C24 C25 118.4(6) . .
O8 C24 Y1 61.0(4) . .
O7 C24 Y1 59.9(4) . .
C25 C24 Y1 175.9(5) . .
C26 C25 C30 120.0 . .
C26 C25 C24 119.7(5) . .
C30 C25 C24 120.3(5) . .
C25 C26 C27 120.0 . .
C25 C26 H26 120.0 . .
C27 C26 H26 120.0 . .
C28 C27 C26 120.0 . .
C28 C27 H27 120.0 . .
C26 C27 H27 120.0 . .
C27 C28 C29 120.0 . .
C27 C28 H28 120.0 . .
C29 C28 H28 120.0 . .
C30 C29 C28 120.0 . .
C30 C29 H29 120.0 . .
C28 C29 H29 120.0 . .
C29 C30 C25 120.0 . .
C29 C30 H30 120.0 . .
C25 C30 H30 120.0 . .
O10 C31 O9 119.8(6) . .
O10 C31 C32 121.9(7) . .
O9 C31 C32 118.3(7) . .
O10 C31 Y1 59.3(4) . .
O9 C31 Y1 60.5(3) . .
C32 C31 Y1 178.7(5) . .
C33 C32 C37 120.0 . .
C33 C32 C31 121.7(5) . .
C37 C32 C31 118.2(5) . .
C34 C33 C32 120.0 . .
C34 C33 H33 120.0 . .
C32 C33 H33 120.0 . .
C33 C34 C35 120.0 . .
C33 C34 H34 120.0 . .
C35 C34 H34 120.0 . .
C36 C35 C34 120.0 . .
C36 C35 H35 120.0 . .
C34 C35 H35 120.0 . .
C37 C36 C35 120.0 . .
C37 C36 H36 120.0 . .
C35 C36 H36 120.0 . .
C36 C37 C32 120.0 . .
C36 C37 H37 120.0 . .
C32 C37 H37 120.0 . .
O11 C38 H38A 109.5 . .
O11 C38 H38B 109.5 . .
H38A C38 H38B 109.5 . .
O11 C38 H38C 109.5 . .
H38A C38 H38C 109.5 . .
H38B C38 H38C 109.5 . .
O12 C39 H39A 109.5 . .
O12 C39 H39B 109.5 . .
H39A C39 H39B 109.5 . .
O12 C39 H39C 109.5 . .
H39A C39 H39C 109.5 . .
H39B C39 H39C 109.5 . .
C8 N1 N1 115.5(4) . 2
C8 N1 Ni1 123.8(4) . .
N1 N1 Ni1 120.7(2) 2 .
C16 N2 N2 116.5(4) . 2
C16 N2 Ni1 125.5(4) . .
N2 N2 Ni1 118.0(3) 2 .
O2 Ni1 N2 168.01(18) . .
O2 Ni1 O4 81.62(17) . .
N2 Ni1 O4 87.66(18) . .
O2 Ni1 N1 90.06(17) . .
N2 Ni1 N1 101.42(19) . .
O4 Ni1 N1 166.77(18) . .
O2 Ni1 O6 90.34(16) . .
N2 Ni1 O6 84.87(18) . .
O4 Ni1 O6 93.22(17) . .
N1 Ni1 O6 97.13(18) . .
O2 Ni1 O11 90.38(16) . .
N2 Ni1 O11 94.10(18) . .
O4 Ni1 O11 85.25(18) . .
N1 Ni1 O11 84.52(19) . .
O6 Ni1 O11 178.20(18) . .
O2 Ni1 Y1 42.54(12) . .
N2 Ni1 Y1 125.76(13) . .
O4 Ni1 Y1 40.62(11) . .
N1 Ni1 Y1 132.55(13) . .
O6 Ni1 Y1 83.64(12) . .
O11 Ni1 Y1 95.78(13) . .
C2 O1 C1 117.1(5) . .
C2 O1 Y1 118.9(3) . .
C1 O1 Y1 124.0(5) . .
C7 O2 Ni1 123.7(3) . .
C7 O2 Y1 123.3(3) . .
Ni1 O2 Y1 102.60(17) . .
C10 O3 C9 118.3(5) . .
C10 O3 Y1 116.0(3) . .
C9 O3 Y1 124.7(5) . .
C15 O4 Ni1 119.9(3) . .
C15 O4 Y1 131.1(3) . .
Ni1 O4 Y1 104.25(17) . .
C17 O5 Y1 139.2(4) . .
C17 O6 Ni1 122.5(4) . .
C24 O7 Y1 92.4(4) . .
C24 O8 Y1 91.8(5) . .
C31 O9 Y1 92.8(4) . .
C31 O10 Y1 94.0(4) . .
C38 O11 Ni1 136.0(4) . .
C38 O11 H11A 109.5 . .
Ni1 O11 H11A 110.9 . .
C39 O12 H12A 109.5 . .
O4 Y1 O5 75.30(14) . .
O4 Y1 O2 68.77(14) . .
O5 Y1 O2 75.92(14) . .
O4 Y1 O7 139.05(16) . .
O5 Y1 O7 74.34(15) . .
O2 Y1 O7 127.70(17) . .
O4 Y1 O8 92.24(15) . .
O5 Y1 O8 77.73(16) . .
O2 Y1 O8 150.65(15) . .
O7 Y1 O8 54.83(17) . .
O4 Y1 O10 132.29(17) . .
O5 Y1 O10 149.46(17) . .
O2 Y1 O10 122.25(16) . .
O7 Y1 O10 75.25(17) . .
O8 Y1 O10 87.10(18) . .
O4 Y1 O9 98.42(16) . .
O5 Y1 O9 148.10(16) . .
O2 Y1 O9 72.74(15) . .
O7 Y1 O9 121.68(16) . .
O8 Y1 O9 134.15(17) . .
O10 Y1 O9 53.41(16) . .
O4 Y1 O1 131.81(15) . .
O5 Y1 O1 85.14(15) . .
O2 Y1 O1 63.85(14) . .
O7 Y1 O1 71.61(17) . .
O8 Y1 O1 126.30(16) . .
O10 Y1 O1 82.76(18) . .
O9 Y1 O1 75.96(16) . .
O4 Y1 O3 61.47(14) . .
O5 Y1 O3 123.72(15) . .
O2 Y1 O3 115.18(14) . .
O7 Y1 O3 117.09(17) . .
O8 Y1 O3 70.25(15) . .
O10 Y1 O3 73.69(17) . .
O9 Y1 O3 76.22(16) . .
O1 Y1 O3 150.82(15) . .
O4 Y1 C24 115.86(19) . .
O5 Y1 C24 73.24(17) . .
O2 Y1 C24 145.92(18) . .
O7 Y1 C24 27.68(18) . .
O8 Y1 C24 27.18(18) . .
O10 Y1 C24 81.14(19) . .
O9 Y1 C24 134.52(18) . .
O1 Y1 C24 99.1(2) . .
O3 Y1 C24 94.08(19) . .
O4 Y1 C31 117.37(18) . .
O5 Y1 C31 163.11(19) . .
O2 Y1 C31 97.6(2) . .
O7 Y1 C31 98.65(19) . .
O8 Y1 C31 111.2(2) . .
O10 Y1 C31 26.67(19) . .
O9 Y1 C31 26.74(18) . .
O1 Y1 C31 78.03(18) . .
O3 Y1 C31 73.18(18) . .
C24 Y1 C31 107.8(2) . .
O4 Y1 Ni1 35.13(10) . .
O5 Y1 Ni1 65.55(10) . .
O2 Y1 Ni1 34.85(9) . .
O7 Y1 Ni1 139.10(12) . .
O8 Y1 Ni1 120.16(12) . .
O10 Y1 Ni1 143.74(13) . .
O9 Y1 Ni1 91.09(12) . .
O1 Y1 Ni1 96.68(11) . .
O3 Y1 Ni1 92.46(10) . .
C24 Y1 Ni1 134.11(14) . .
C31 Y1 Ni1 117.56(17) . .

loop_
_geom_bond_atom_site_label_1
_geom_bond_atom_site_label_2
_geom_bond_distance
_geom_bond_site_symmetry_2
C1 O1 1.412(8) .
C1 H1A 0.9600 .
C1 H1B 0.9600 .
C1 H1C 0.9600 .
C2 O1 1.351(6) .
C2 C3 1.3900 .
C2 C7 1.3900 .
C3 C4 1.3900 .
C3 H3 0.9300 .
C4 C5 1.3900 .
C4 H4 0.9300 .
C5 C6 1.3900 .
C5 H5 0.9300 .
C6 C7 1.3900 .
C6 C8 1.449(7) .
C7 O2 1.320(5) .
C8 N1 1.278(7) .
C8 H8 0.9300 .
C9 O3 1.439(8) .
C9 H9A 0.9600 .
C9 H9B 0.9600 .
C9 H9C 0.9600 .
C10 O3 1.365(6) .
C10 C11 1.3900 .
C10 C15 1.3900 .
C11 C12 1.3900 .
C11 H11 0.9300 .
C12 C13 1.3900 .
C12 H12 0.9300 .
C13 C14 1.3900 .
C13 H13 0.9300 .
C14 C15 1.3900 .
C14 C16 1.434(7) .
C15 O4 1.331(5) .
C16 N2 1.277(7) .
C16 H16 0.9300 .
C17 O5 1.248(7) .
C17 O6 1.257(7) .
C17 C18 1.492(7) .
C18 C19 1.3900 .
C18 C23 1.3900 .
C19 C20 1.3900 .
C19 H19 0.9300 .
C20 C21 1.3900 .
C20 H20 0.9300 .
C21 C22 1.3900 .
C21 H21 0.9300 .
C22 C23 1.3900 .
C22 H22 0.9300 .
C23 H23 0.9300 .
C24 O8 1.255(8) .
C24 O7 1.276(8) .
C24 C25 1.484(8) .
C24 Y1 2.745(7) .
C25 C26 1.3900 .
C25 C30 1.3900 .
C26 C27 1.3900 .
C26 H26 0.9300 .
C27 C28 1.3900 .
C27 H27 0.9300 .
C28 C29 1.3900 .
C28 H28 0.9300 .
C29 C30 1.3900 .
C29 H29 0.9300 .
C30 H30 0.9300 .
C31 O10 1.261(9) .
C31 O9 1.263(8) .
C31 C32 1.487(8) .
C31 Y1 2.804(7) .
C32 C33 1.3900 .
C32 C37 1.3900 .
C33 C34 1.3900 .
C33 H33 0.9300 .
C34 C35 1.3900 .
C34 H34 0.9300 .
C35 C36 1.3900 .
C35 H35 0.9300 .
C36 C37 1.3900 .
C36 H36 0.9300 .
C37 H37 0.9300 .
C38 O11 1.417(7) .
C38 H38A 0.9600 .
C38 H38B 0.9600 .
C38 H38C 0.9600 .
C39 O12 1.402(10) .
C39 H39A 0.9600 .
C39 H39B 0.9600 .
C39 H39C 0.9600 .
N1 N1 1.423(9) 2
N1 Ni1 2.032(5) .
N2 N2 1.416(9) 2
N2 Ni1 2.017(5) .
Ni1 O2 1.998(4) .
Ni1 O4 2.026(4) .
Ni1 O6 2.075(4) .
Ni1 O11 2.142(4) .
Ni1 Y1 3.4118(10) .
O1 Y1 2.481(5) .
O2 Y1 2.364(4) .
O3 Y1 2.663(5) .
O4 Y1 2.292(4) .
O5 Y1 2.311(4) .
O7 Y1 2.376(4) .
O8 Y1 2.401(5) .
O9 Y1 2.442(5) .
O10 Y1 2.418(5) .
O11 H11A 0.8200 .
O12 H12A 0.8200 .

loop_
_geom_torsion_atom_site_label_1
_geom_torsion_atom_site_label_2
_geom_torsion_atom_site_label_3
_geom_torsion_atom_site_label_4
_geom_torsion
_geom_torsion_site_symmetry_4
O1 C2 C3 C4 176.9(5) .
C7 C2 C3 C4 0.0 .
C2 C3 C4 C5 0.0 .
C3 C4 C5 C6 0.0 .
C4 C5 C6 C7 0.0 .
C4 C5 C6 C8 -180.0(4) .
C5 C6 C7 O2 175.5(4) .
C8 C6 C7 O2 -4.5(5) .
C5 C6 C7 C2 0.0 .
C8 C6 C7 C2 180.0(5) .
O1 C2 C7 O2 7.0(4) .
C3 C2 C7 O2 -175.8(4) .
O1 C2 C7 C6 -177.2(4) .
C3 C2 C7 C6 0.0 .
C5 C6 C8 N1 170.6(5) .
C7 C6 C8 N1 -9.4(8) .
O3 C10 C11 C12 -178.3(5) .
C15 C10 C11 C12 0.0 .
C10 C11 C12 C13 0.0 .
C11 C12 C13 C14 0.0 .
C12 C13 C14 C15 0.0 .
C12 C13 C14 C16 179.9(5) .
C13 C14 C15 O4 -177.9(5) .
C16 C14 C15 O4 2.2(6) .
C13 C14 C15 C10 0.0 .
C16 C14 C15 C10 -179.9(5) .
O3 C10 C15 O4 -3.5(5) .
C11 C10 C15 O4 178.1(4) .
O3 C10 C15 C14 178.4(5) .
C11 C10 C15 C14 0.0 .
C13 C14 C16 N2 159.3(5) .
C15 C14 C16 N2 -20.8(9) .
O5 C17 C18 C19 -169.7(4) .
O6 C17 C18 C19 10.7(7) .
O5 C17 C18 C23 12.6(6) .
O6 C17 C18 C23 -167.1(4) .
C23 C18 C19 C20 0.0 .
C17 C18 C19 C20 -177.7(4) .
C18 C19 C20 C21 0.0 .
C19 C20 C21 C22 0.0 .
C20 C21 C22 C23 0.0 .
C21 C22 C23 C18 0.0 .
C19 C18 C23 C22 0.0 .
C17 C18 C23 C22 177.7(4) .
O8 C24 C25 C26 20.2(8) .
O7 C24 C25 C26 -159.5(5) .
O8 C24 C25 C30 -158.9(5) .
O7 C24 C25 C30 21.4(8) .
C30 C25 C26 C27 0.0 .
C24 C25 C26 C27 -179.2(6) .
C25 C26 C27 C28 0.0 .
C26 C27 C28 C29 0.0 .
C27 C28 C29 C30 0.0 .
C28 C29 C30 C25 0.0 .
C26 C25 C30 C29 0.0 .
C24 C25 C30 C29 179.2(6) .
O10 C31 C32 C33 165.2(6) .
O9 C31 C32 C33 -14.4(8) .
O10 C31 C32 C37 -18.8(8) .
O9 C31 C32 C37 161.6(5) .
C37 C32 C33 C34 0.0 .
C31 C32 C33 C34 176.0(5) .
C32 C33 C34 C35 0.0 .
C33 C34 C35 C36 0.0 .
C34 C35 C36 C37 0.0 .
C35 C36 C37 C32 0.0 .
C33 C32 C37 C36 0.0 .
C31 C32 C37 C36 -176.1(5) .
C6 C8 N1 N1 173.6(5) 2
C6 C8 N1 Ni1 -3.8(9) .
C14 C16 N2 N2 178.1(6) 2
C14 C16 N2 Ni1 -1.6(9) .
C3 C2 O1 C1 6.1(7) .
C7 C2 O1 C1 -176.9(5) .
C3 C2 O1 Y1 -172.9(2) .
C7 C2 O1 Y1 4.2(5) .
C6 C7 O2 Ni1 29.4(5) .
C2 C7 O2 Ni1 -154.9(3) .
C6 C7 O2 Y1 168.1(2) .
C2 C7 O2 Y1 -16.2(4) .
C11 C10 O3 C9 8.2(8) .
C15 C10 O3 C9 -170.1(5) .
C11 C10 O3 Y1 177.6(2) .
C15 C10 O3 Y1 -0.7(5) .
C14 C15 O4 Ni1 34.1(5) .
C10 C15 O4 Ni1 -143.9(3) .
C14 C15 O4 Y1 -174.3(3) .
C10 C15 O4 Y1 7.7(5) .
O6 C17 O5 Y1 21.7(10) .
C18 C17 O5 Y1 -157.9(4) .
O5 C17 O6 Ni1 -23.9(8) .
C18 C17 O6 Ni1 155.8(3) .
O8 C24 O7 Y1 -4.0(7) .
C25 C24 O7 Y1 175.7(5) .
O7 C24 O8 Y1 3.9(7) .
C25 C24 O8 Y1 -175.8(5) .
O10 C31 O9 Y1 -0.3(7) .
C32 C31 O9 Y1 179.3(5) .
O9 C31 O10 Y1 0.3(7) .
C32 C31 O10 Y1 -179.3(6) .
